data_2220460
loop_
_publ_author_name
'Li, Zhu-Bo'
'Li, Jing'
'Dong, Wen-Liang'
'Zuo, Hua'
'He, Xiao-Yan'

_publ_section_title
;
 <i>N</i>-Cyclohexyl-2-(2,3-dichlorophenylsulfanyl)acetamide
;
_journal_coeditor_code CS2098
_journal_issue 1
_journal_name_full 'Acta Crystallographica Section E'
_journal_page_first o32
_journal_paper_doi 10.1107/S1600536808040464
_journal_volume 65
_journal_year 2009
_chemical_formula_iupac 'C14 H17 Cl2 N O S'
_chemical_formula_moiety 'C14 H17 Cl2 N O S'
_chemical_formula_sum 'C14 H17 Cl2 N O S'
_chemical_formula_weight 318.25
_chemical_name_systematic
;
<i>N</i>-Cyclohexyl-2-(2,3-dichlorophenylsulfanyl)acetamide
;
_space_group_IT_number 14
_symmetry_cell_setting monoclinic
_symmetry_space_group_name_Hall '-P 2ybc'
_symmetry_space_group_name_H-M 'P 1 21/c 1'
_atom_sites_solution_hydrogens geom
_atom_sites_solution_primary direct
_atom_sites_solution_secondary difmap
_audit_creation_method SHELXL97
_cell_angle_alpha 90.00
_cell_angle_beta 104.849(3)
_cell_angle_gamma 90.00
_cell_formula_units_Z 4
_cell_length_a 13.427(2)
_cell_length_b 12.877(2)
_cell_length_c 9.1807(16)
_cell_measurement_reflns_used 1963
_cell_measurement_temperature 293(2)
_cell_measurement_theta_max 23.31
_cell_measurement_theta_min 2.79
_cell_volume 1534.3(4)
_computing_cell_refinement 'SAINT (Bruker, 2005)'
_computing_data_collection 'SMART (Bruker, 2005)'
_computing_data_reduction 'SAINT (Bruker, 2005)'
_computing_molecular_graphics 'SHELXTL (Sheldrick, 2008)'
_computing_publication_material 'SHELXTL (Sheldrick, 2008)'
_computing_structure_refinement 'SHELXL97 (Sheldrick, 2008)'
_computing_structure_solution 'SHELXS97 (Sheldrick, 2008)'
_diffrn_ambient_temperature 273(2)
_diffrn_measured_fraction_theta_full 0.999
_diffrn_measured_fraction_theta_max 0.999
_diffrn_measurement_device_type 'Bruker SMART CCD area-detector'
_diffrn_measurement_method '\f and \w'
_diffrn_radiation_monochromator graphite
_diffrn_radiation_source 'fine-focus sealed tube'
_diffrn_radiation_type MoK\a
_diffrn_radiation_wavelength 0.71073
_diffrn_reflns_av_R_equivalents 0.0325
_diffrn_reflns_av_sigmaI/netI 0.0361
_diffrn_reflns_limit_h_max 15
_diffrn_reflns_limit_h_min -15
_diffrn_reflns_limit_k_max 15
_diffrn_reflns_limit_k_min -15
_diffrn_reflns_limit_l_max 10
_diffrn_reflns_limit_l_min -10
_diffrn_reflns_number 7968
_diffrn_reflns_theta_full 25.05
_diffrn_reflns_theta_max 25.05
_diffrn_reflns_theta_min 1.57
_exptl_absorpt_coefficient_mu 0.551
_exptl_absorpt_correction_T_max 0.9891
_exptl_absorpt_correction_T_min 0.9470
_exptl_absorpt_correction_type multi-scan
_exptl_absorpt_process_details '(SADABS; Bruker, 2005)'
_exptl_crystal_colour colourless
_exptl_crystal_density_diffrn 1.378
_exptl_crystal_density_method 'not measured'
_exptl_crystal_description needle
_exptl_crystal_F_000 664
_exptl_crystal_size_max 0.10
_exptl_crystal_size_mid 0.06
_exptl_crystal_size_min 0.02
_refine_diff_density_max 0.263
_refine_diff_density_min -0.268
_refine_ls_extinction_coef 0.0083(12)
_refine_ls_extinction_expression Fc^*^=kFc[1+0.001xFc^2^\l^3^/sin(2\q)]^-1/4^
_refine_ls_extinction_method 'SHELXL97 (Sheldrick, 2008)'
_refine_ls_goodness_of_fit_ref 1.052
_refine_ls_hydrogen_treatment constr
_refine_ls_matrix_type full
_refine_ls_number_parameters 173
_refine_ls_number_reflns 2712
_refine_ls_number_restraints 0
_refine_ls_restrained_S_all 1.052
_refine_ls_R_factor_all 0.0584
_refine_ls_R_factor_gt 0.0381
_refine_ls_shift/su_max 0.001
_refine_ls_shift/su_mean 0.000
_refine_ls_structure_factor_coef Fsqd
_refine_ls_weighting_details 'calc w = 1/[\s^2^(Fo^2^)+(0.0364P)^2^+0.4415P] where P=(Fo^2^+2Fc^2^)/3'
_refine_ls_weighting_scheme calc
_refine_ls_wR_factor_gt 0.0846
_refine_ls_wR_factor_ref 0.0948
_reflns_number_gt 1972
_reflns_number_total 2712
_reflns_threshold_expression I>2\s(I)
_cod_data_source_file cs2098.cif
_cod_data_source_block I
_cod_original_cell_volume 1534.3(5)
_cod_original_sg_symbol_H-M 'P 21/c'
_cod_database_code 2220460
_cod_database_fobs_code 2220460

loop_
_symmetry_equiv_pos_as_xyz
'x, y, z'
'-x, y+1/2, -z+1/2'
'-x, -y, -z'
'x, -y-1/2, z-1/2'

loop_
_atom_site_type_symbol
_atom_site_label
_atom_site_fract_x
_atom_site_fract_y
_atom_site_fract_z
_atom_site_U_iso_or_equiv
_atom_site_adp_type
_atom_site_calc_flag
_atom_site_refinement_flags
_atom_site_occupancy
_atom_site_disorder_assembly
_atom_site_disorder_group
S S1 0.85908(5) 0.72227(5) 0.05020(7) 0.0493(2) Uani d . 1 . .
Cl Cl1 1.06216(5) 0.73736(6) -0.03167(9) 0.0719(3) Uani d . 1 . .
Cl Cl2 1.24245(6) 0.58238(7) 0.09765(11) 0.0941(3) Uani d . 1 . .
O O1 0.66239(12) 0.81810(13) -0.02975(18) 0.0506(4) Uani d . 1 . .
C C1 1.04846(17) 0.64033(18) 0.0911(3) 0.0455(6) Uani d . 1 . .
C C2 1.12759(19) 0.5724(2) 0.1488(3) 0.0549(7) Uani d . 1 . .
C C3 1.1172(2) 0.4955(2) 0.2479(3) 0.0647(8) Uani d . 1 . .
H H3 1.1712 0.4502 0.2875 0.078 Uiso calc R 1 . .
C C4 1.0261(2) 0.4870(2) 0.2872(3) 0.0639(7) Uani d . 1 . .
H H4 1.0184 0.4352 0.3541 0.077 Uiso calc R 1 . .
C C5 0.94551(19) 0.55371(19) 0.2295(3) 0.0528(6) Uani d . 1 . .
H H5 0.8838 0.5460 0.2567 0.063 Uiso calc R 1 . .
C C6 0.95562(17) 0.63200(17) 0.1317(3) 0.0409(5) Uani d . 1 . .
C C7 0.75922(16) 0.69227(18) 0.1412(3) 0.0436(6) Uani d . 1 . .
H H7A 0.7322 0.6232 0.1129 0.052 Uiso calc R 1 . .
H H7B 0.7862 0.6945 0.2498 0.052 Uiso calc R 1 . .
C C8 0.67521(16) 0.77252(17) 0.0911(3) 0.0395(5) Uani d . 1 . .
N N1 0.61760(14) 0.78834(15) 0.1866(2) 0.0483(5) Uani d . 1 . .
H H1 0.6331 0.7557 0.2711 0.058 Uiso calc R 1 . .
C C9 0.52927(17) 0.85822(19) 0.1558(3) 0.0461(6) Uani d . 1 . .
H H9 0.5418 0.9135 0.0893 0.055 Uiso calc R 1 . .
C C10 0.5189(2) 0.9077(2) 0.2997(3) 0.0596(7) Uani d . 1 . .
H H10A 0.5807 0.9472 0.3443 0.072 Uiso calc R 1 . .
H H10B 0.5121 0.8539 0.3704 0.072 Uiso calc R 1 . .
C C11 0.4258(3) 0.9791(3) 0.2719(4) 0.0849(10) Uani d . 1 . .
H H11A 0.4185 1.0055 0.3676 0.102 Uiso calc R 1 . .
H H11B 0.4368 1.0379 0.2118 0.102 Uiso calc R 1 . .
C C12 0.3288(3) 0.9245(3) 0.1922(4) 0.0917(11) Uani d . 1 . .
H H12A 0.2721 0.9736 0.1706 0.110 Uiso calc R 1 . .
H H12B 0.3133 0.8707 0.2571 0.110 Uiso calc R 1 . .
C C13 0.3393(2) 0.8767(3) 0.0481(4) 0.0904(11) Uani d . 1 . .
H H13A 0.3477 0.9311 -0.0210 0.108 Uiso calc R 1 . .
H H13B 0.2772 0.8383 0.0015 0.108 Uiso calc R 1 . .
C C14 0.4319(2) 0.8039(3) 0.0773(4) 0.0812(10) Uani d . 1 . .
H H14A 0.4203 0.7460 0.1386 0.097 Uiso calc R 1 . .
H H14B 0.4389 0.7763 -0.0178 0.097 Uiso calc R 1 . .

loop_
_atom_site_aniso_label
_atom_site_aniso_U_11
_atom_site_aniso_U_22
_atom_site_aniso_U_33
_atom_site_aniso_U_12
_atom_site_aniso_U_13
_atom_site_aniso_U_23
S1 0.0419(3) 0.0507(4) 0.0586(4) 0.0076(3) 0.0191(3) 0.0136(3)
Cl1 0.0579(4) 0.0733(5) 0.0933(6) 0.0049(3) 0.0355(4) 0.0264(4)
Cl2 0.0492(5) 0.1011(7) 0.1388(8) 0.0170(4) 0.0364(5) 0.0111(6)
O1 0.0577(10) 0.0588(10) 0.0387(9) 0.0133(8) 0.0183(8) 0.0075(8)
C1 0.0441(13) 0.0426(14) 0.0500(15) 0.0009(11) 0.0124(11) -0.0024(12)
C2 0.0416(14) 0.0547(16) 0.0675(18) 0.0065(12) 0.0124(12) -0.0051(14)
C3 0.0586(17) 0.0533(17) 0.076(2) 0.0156(14) 0.0058(15) 0.0047(15)
C4 0.0727(19) 0.0484(16) 0.0700(19) 0.0114(14) 0.0175(15) 0.0152(14)
C5 0.0537(15) 0.0471(14) 0.0599(16) 0.0036(12) 0.0189(13) 0.0064(13)
C6 0.0425(13) 0.0366(12) 0.0431(13) 0.0022(10) 0.0100(10) -0.0015(11)
C7 0.0432(13) 0.0476(14) 0.0417(13) 0.0029(11) 0.0142(10) 0.0024(11)
C8 0.0374(12) 0.0429(13) 0.0383(13) -0.0024(10) 0.0101(10) -0.0063(11)
N1 0.0471(11) 0.0620(13) 0.0394(11) 0.0143(10) 0.0174(9) 0.0104(10)
C9 0.0431(13) 0.0552(15) 0.0429(14) 0.0087(11) 0.0165(11) 0.0060(12)
C10 0.0648(17) 0.0590(17) 0.0545(16) 0.0130(14) 0.0140(14) -0.0059(14)
C11 0.100(3) 0.084(2) 0.070(2) 0.044(2) 0.0194(19) -0.0107(18)
C12 0.068(2) 0.113(3) 0.105(3) 0.034(2) 0.042(2) 0.009(2)
C13 0.0447(17) 0.106(3) 0.111(3) 0.0128(17) 0.0022(17) -0.025(2)
C14 0.0518(17) 0.088(2) 0.095(2) 0.0106(16) 0.0030(16) -0.0380(19)

loop_
_atom_type_symbol
_atom_type_description
_atom_type_scat_dispersion_real
_atom_type_scat_dispersion_imag
_atom_type_scat_source
C C 0.0033 0.0016 'International Tables Vol C Tables 4.2.6.8 and 6.1.1.4'
H H 0.0000 0.0000 'International Tables Vol C Tables 4.2.6.8 and 6.1.1.4'
N N 0.0061 0.0033 'International Tables Vol C Tables 4.2.6.8 and 6.1.1.4'
O O 0.0106 0.0060 'International Tables Vol C Tables 4.2.6.8 and 6.1.1.4'
S S 0.1246 0.1234 'International Tables Vol C Tables 4.2.6.8 and 6.1.1.4'
Cl Cl 0.1484 0.1585 'International Tables Vol C Tables 4.2.6.8 and 6.1.1.4'

loop_
_geom_angle_atom_site_label_1
_geom_angle_atom_site_label_2
_geom_angle_atom_site_label_3
_geom_angle_site_symmetry_1
_geom_angle_site_symmetry_3
_geom_angle
_geom_angle_publ_flag
C6 S1 C7 . . 102.52(11) ?
C2 C1 C6 . . 120.3(2) ?
C2 C1 Cl1 . . 120.80(19) ?
C6 C1 Cl1 . . 118.90(18) ?
C1 C2 C3 . . 120.9(2) ?
C1 C2 Cl2 . . 120.3(2) ?
C3 C2 Cl2 . . 118.8(2) ?
C4 C3 C2 . . 118.9(2) ?
C4 C3 H3 . . 120.6 ?
C2 C3 H3 . . 120.6 ?
C3 C4 C5 . . 121.1(3) ?
C3 C4 H4 . . 119.4 ?
C5 C4 H4 . . 119.4 ?
C4 C5 C6 . . 120.5(2) ?
C4 C5 H5 . . 119.7 ?
C6 C5 H5 . . 119.7 ?
C5 C6 C1 . . 118.3(2) ?
C5 C6 S1 . . 125.10(18) ?
C1 C6 S1 . . 116.58(17) ?
C8 C7 S1 . . 107.41(15) ?
C8 C7 H7A . . 110.2 ?
S1 C7 H7A . . 110.2 ?
C8 C7 H7B . . 110.2 ?
S1 C7 H7B . . 110.2 ?
H7A C7 H7B . . 108.5 ?
O1 C8 N1 . . 123.6(2) ?
O1 C8 C7 . . 121.53(19) ?
N1 C8 C7 . . 114.8(2) ?
C8 N1 C9 . . 123.41(19) ?
C8 N1 H1 . . 118.3 ?
C9 N1 H1 . . 118.3 ?
N1 C9 C14 . . 111.9(2) ?
N1 C9 C10 . . 110.20(19) ?
C14 C9 C10 . . 110.7(2) ?
N1 C9 H9 . . 108.0 ?
C14 C9 H9 . . 108.0 ?
C10 C9 H9 . . 108.0 ?
C9 C10 C11 . . 111.5(2) ?
C9 C10 H10A . . 109.3 ?
C11 C10 H10A . . 109.3 ?
C9 C10 H10B . . 109.3 ?
C11 C10 H10B . . 109.3 ?
H10A C10 H10B . . 108.0 ?
C12 C11 C10 . . 111.9(3) ?
C12 C11 H11A . . 109.2 ?
C10 C11 H11A . . 109.2 ?
C12 C11 H11B . . 109.2 ?
C10 C11 H11B . . 109.2 ?
H11A C11 H11B . . 107.9 ?
C11 C12 C13 . . 110.9(3) ?
C11 C12 H12A . . 109.4 ?
C13 C12 H12A . . 109.4 ?
C11 C12 H12B . . 109.4 ?
C13 C12 H12B . . 109.4 ?
H12A C12 H12B . . 108.0 ?
C12 C13 C14 . . 110.7(3) ?
C12 C13 H13A . . 109.5 ?
C14 C13 H13A . . 109.5 ?
C12 C13 H13B . . 109.5 ?
C14 C13 H13B . . 109.5 ?
H13A C13 H13B . . 108.1 ?
C9 C14 C13 . . 111.7(2) ?
C9 C14 H14A . . 109.3 ?
C13 C14 H14A . . 109.3 ?
C9 C14 H14B . . 109.3 ?
C13 C14 H14B . . 109.3 ?
H14A C14 H14B . . 107.9 ?

loop_
_geom_bond_atom_site_label_1
_geom_bond_atom_site_label_2
_geom_bond_site_symmetry_2
_geom_bond_distance
_geom_bond_publ_flag
S1 C6 . 1.759(2) ?
S1 C7 . 1.794(2) ?
Cl1 C1 . 1.724(2) ?
Cl2 C2 . 1.728(3) ?
O1 C8 . 1.228(2) ?
C1 C2 . 1.373(3) ?
C1 C6 . 1.394(3) ?
C2 C3 . 1.376(4) ?
C3 C4 . 1.365(4) ?
C3 H3 . 0.9300 ?
C4 C5 . 1.377(3) ?
C4 H4 . 0.9300 ?
C5 C6 . 1.380(3) ?
C5 H5 . 0.9300 ?
C7 C8 . 1.512(3) ?
C7 H7A . 0.9700 ?
C7 H7B . 0.9700 ?
C8 N1 . 1.325(3) ?
N1 C9 . 1.457(3) ?
N1 H1 . 0.8600 ?
C9 C14 . 1.495(4) ?
C9 C10 . 1.505(3) ?
C9 H9 . 0.9800 ?
C10 C11 . 1.520(4) ?
C10 H10A . 0.9700 ?
C10 H10B . 0.9700 ?
C11 C12 . 1.496(4) ?
C11 H11A . 0.9700 ?
C11 H11B . 0.9700 ?
C12 C13 . 1.499(4) ?
C12 H12A . 0.9700 ?
C12 H12B . 0.9700 ?
C13 C14 . 1.524(4) ?
C13 H13A . 0.9700 ?
C13 H13B . 0.9700 ?
C14 H14A . 0.9700 ?
C14 H14B . 0.9700 ?

loop_
_geom_hbond_atom_site_label_D
_geom_hbond_atom_site_label_H
_geom_hbond_atom_site_label_A
_geom_hbond_site_symmetry_A
_geom_hbond_distance_DH
_geom_hbond_distance_HA
_geom_hbond_distance_DA
_geom_hbond_angle_DHA
N H0A O2 4_576 0.86 2.01 2.867(2) 177

loop_
_geom_torsion_atom_site_label_1
_geom_torsion_atom_site_label_2
_geom_torsion_atom_site_label_3
_geom_torsion_atom_site_label_4
_geom_torsion_site_symmetry_1
_geom_torsion_site_symmetry_2
_geom_torsion_site_symmetry_3
_geom_torsion_site_symmetry_4
_geom_torsion
_geom_torsion_publ_flag
S1 C7 C8 O1 . . . . 25.9(3) ?
S1 C7 C8 N1 . . . . -154.55(17) ?
O1 C8 N1 C9 . . . . 3.0(4) ?
C7 C8 N1 C9 . . . . -176.6(2) ?
C8 N1 C9 C14 . . . . 89.3(3) ?
C8 N1 C9 C10 . . . . -147.0(2) ?
N1 C9 C10 C11 . . . . -178.6(2) ?
C14 C9 C10 C11 . . . . -54.3(3) ?
C9 C10 C11 C12 . . . . 54.7(4) ?
C10 C11 C12 C13 . . . . -55.3(4) ?
C11 C12 C13 C14 . . . . 55.8(4) ?
N1 C9 C14 C13 . . . . 178.9(3) ?
C10 C9 C14 C13 . . . . 55.5(3) ?
C12 C13 C14 C9 . . . . -56.5(4) ?

loop_
_cod_related_entry_id
_cod_related_entry_database
_cod_related_entry_code
1 ChemSpider 24741318
